data_1554408
loop_
_publ_author_name
'Maezono, Shizuka Mei Bautista'
'Kim, Sung Hong'
'Lee, Yong Rok'

_publ_section_title
;
 Copper-catalyzed [3 + 2 + 1] annulation for functionalized pyridines as
 potent and dynamic UV absorbers
;
_journal_issue 23
_journal_name_full 'Organic Chemistry Frontiers'
_journal_page_first 3368
_journal_paper_doi 10.1039/C8QO00782A
_journal_volume 5
_journal_year 2018
_chemical_formula_moiety 'C14 H10 Br N O4'
_chemical_formula_sum 'C14 H10 Br N O4'
_chemical_formula_weight 336.14
_chemical_melting_point 450
_chemical_name_systematic 'Methyl 5-(5-bromo-2-hydroxybenzoyl) nicotinate'
_space_group_crystal_system orthorhombic
_space_group_IT_number 61
_space_group_name_Hall '-P 2ac 2ab'
_space_group_name_H-M_alt 'P b c a'
_atom_sites_solution_hydrogens geom
_audit_creation_method SHELXL-2014/7
_audit_update_record
;
2018-07-28 deposited with the CCDC.
2018-09-10 downloaded from the CCDC.
;
_cell_angle_alpha 90
_cell_angle_beta 90
_cell_angle_gamma 90
_cell_formula_units_Z 8
_cell_length_a 7.5983(3)
_cell_length_b 16.4240(7)
_cell_length_c 20.8458(8)
_cell_measurement_reflns_used 9765
_cell_measurement_temperature 223(2)
_cell_measurement_theta_max 28.25
_cell_measurement_theta_min 2.48
_cell_volume 2601.44(18)
_computing_cell_refinement 'Bruker SAINT'
_computing_data_collection 'Bruker APEX2'
_computing_data_reduction 'Bruker SAINT'
_computing_molecular_graphics 'Bruker SHELXTL'
_computing_publication_material 'Bruker SHELXTL'
_computing_structure_refinement 'SHELXL-2014/7 (Sheldrick, 2014)'
_computing_structure_solution 'Bruker SHELXTL'
_diffrn_ambient_temperature 223(2)
_diffrn_measured_fraction_theta_full 1.000
_diffrn_measured_fraction_theta_max 1.000
_diffrn_measurement_device_type 'PHOTON 100 CMOS'
_diffrn_measurement_method '\f and \w scans'
_diffrn_radiation_type MoK\a
_diffrn_radiation_wavelength 0.71073
_diffrn_reflns_av_R_equivalents 0.0581
_diffrn_reflns_av_unetI/netI 0.0152
_diffrn_reflns_Laue_measured_fraction_full 1.000
_diffrn_reflns_Laue_measured_fraction_max 1.000
_diffrn_reflns_limit_h_max 10
_diffrn_reflns_limit_h_min -10
_diffrn_reflns_limit_k_max 21
_diffrn_reflns_limit_k_min -21
_diffrn_reflns_limit_l_max 27
_diffrn_reflns_limit_l_min -27
_diffrn_reflns_number 80416
_diffrn_reflns_point_group_measured_fraction_full 1.000
_diffrn_reflns_point_group_measured_fraction_max 1.000
_diffrn_reflns_theta_full 25.242
_diffrn_reflns_theta_max 28.322
_diffrn_reflns_theta_min 2.480
_exptl_absorpt_coefficient_mu 3.173
_exptl_absorpt_correction_T_max 0.7457
_exptl_absorpt_correction_T_min 0.6281
_exptl_absorpt_correction_type multi-scan
_exptl_absorpt_process_details 'Bruker SADABS'
_exptl_crystal_colour yellow
_exptl_crystal_density_diffrn 1.717
_exptl_crystal_description Block
_exptl_crystal_F_000 1344
_exptl_crystal_recrystallization_method 'Re-crystallisation from solvent: hexane/ethyl acetate'
_exptl_crystal_size_max 0.230
_exptl_crystal_size_mid 0.200
_exptl_crystal_size_min 0.100
_refine_diff_density_max 0.616
_refine_diff_density_min -0.474
_refine_diff_density_rms 0.063
_refine_ls_extinction_method none
_refine_ls_goodness_of_fit_ref 1.055
_refine_ls_hydrogen_treatment constr
_refine_ls_matrix_type full
_refine_ls_number_parameters 183
_refine_ls_number_reflns 3232
_refine_ls_number_restraints 0
_refine_ls_restrained_S_all 1.055
_refine_ls_R_factor_all 0.0345
_refine_ls_R_factor_gt 0.0252
_refine_ls_shift/su_max 0.003
_refine_ls_shift/su_mean 0.000
_refine_ls_structure_factor_coef Fsqd
_refine_ls_weighting_details 'w=1/[\s^2^(Fo^2^)+(0.0297P)^2^+1.6989P] where P=(Fo^2^+2Fc^2^)/3'
_refine_ls_weighting_scheme calc
_refine_ls_wR_factor_gt 0.0607
_refine_ls_wR_factor_ref 0.0658
_reflns_Friedel_coverage 0.000
_reflns_number_gt 2729
_reflns_number_total 3232
_reflns_threshold_expression 'I > 2\s(I)'
_cod_data_source_file c8qo00782a2.cif
_cod_data_source_block SM-306
_cod_depositor_comments
;
The following automatic conversions were performed:

data item '_exptl_absorpt_correction_type' value 'Multi-scan' was
changed to 'multi-scan' in accordance with the
/home/saulius/struct/COD-crude-data/automatic-downloads/DataCite-retrospective/RSC/depositions/lib/dictionaries/cif_core.dic
dictionary named 'cif_core.dic' version 2.4.2 last updated on
2011-04-26.

Automatic conversion script
Id: cif_fix_values 6909 2019-04-08 15:41:33Z antanas 
;
_cod_database_code 1554408
_shelx_shelxl_version_number 2014/7
_shelx_space_group_comment
; 
The symmetry employed for this shelxl refinement is uniquely defined 
by the following loop, which should always be used as a source of 
symmetry information in preference to the above space-group names. 
They are only intended as comments. 
;
_shelx_estimated_absorpt_t_min 0.529
_shelx_estimated_absorpt_t_max 0.742

loop_
_space_group_symop_operation_xyz
'x, y, z'
'-x+1/2, -y, z+1/2'
'-x, y+1/2, -z+1/2'
'x+1/2, -y+1/2, -z'
'-x, -y, -z'
'x-1/2, y, -z-1/2'
'x, -y-1/2, z-1/2'
'-x-1/2, y-1/2, z'

loop_
_atom_site_label
_atom_site_type_symbol
_atom_site_fract_x
_atom_site_fract_y
_atom_site_fract_z
_atom_site_U_iso_or_equiv
_atom_site_adp_type
_atom_site_occupancy
_atom_site_site_symmetry_order
_atom_site_calc_flag
_atom_site_refinement_flags_posn
_atom_site_refinement_flags_adp
C1 C 0.2742(2) -0.00924(9) 0.41592(7) 0.0211(3) Uani 1 1 d . .
O1 O 0.33492(17) -0.07795(7) 0.42208(6) 0.0306(3) Uani 1 1 d . .
C2 C 0.2118(2) 0.03765(9) 0.47153(7) 0.0191(3) Uani 1 1 d . .
C3 C 0.2588(2) 0.01262(9) 0.53378(8) 0.0211(3) Uani 1 1 d . .
C4 C 0.2093(2) 0.05940(10) 0.58651(7) 0.0251(3) Uani 1 1 d . .
H4 H 0.2471 0.0445 0.6278 0.030 Uiso 1 1 calc R U
C5 C 0.1052(2) 0.12733(10) 0.57854(8) 0.0256(3) Uani 1 1 d . .
H5 H 0.0718 0.1586 0.6143 0.031 Uiso 1 1 calc R U
C6 C 0.0498(2) 0.14942(9) 0.51738(8) 0.0219(3) Uani 1 1 d . .
C7 C 0.1036(2) 0.10626(9) 0.46429(7) 0.0207(3) Uani 1 1 d . .
H7 H 0.0677 0.1228 0.4231 0.025 Uiso 1 1 calc R U
O2 O 0.35386(17) -0.05533(7) 0.54534(6) 0.0294(3) Uani 1 1 d . .
H2 H 0.3672 -0.0810 0.5114 0.044 Uiso 1 1 calc R U
Br1 Br -0.09973(3) 0.24048(2) 0.50772(2) 0.03448(7) Uani 1 1 d . .
C8 C 0.2683(2) 0.02678(10) 0.34998(7) 0.0232(3) Uani 1 1 d . .
C9 C 0.2113(2) -0.02223(10) 0.29955(8) 0.0275(4) Uani 1 1 d . .
H9 H 0.1701 -0.0748 0.3093 0.033 Uiso 1 1 calc R U
N1 N 0.2119(2) 0.00116(9) 0.23818(7) 0.0323(4) Uani 1 1 d . .
C10 C 0.2754(2) 0.07526(11) 0.22543(8) 0.0294(4) Uani 1 1 d . .
H10 H 0.2781 0.0925 0.1824 0.035 Uiso 1 1 calc R U
C11 C 0.3376(2) 0.12837(10) 0.27218(8) 0.0244(3) Uani 1 1 d . .
C12 C 0.3315(2) 0.10386(10) 0.33590(7) 0.0242(3) Uani 1 1 d . .
H12 H 0.3696 0.1388 0.3688 0.029 Uiso 1 1 calc R U
C13 C 0.4123(3) 0.20968(11) 0.25577(8) 0.0289(4) Uani 1 1 d . .
O3 O 0.4564(3) 0.25903(9) 0.29474(7) 0.0529(4) Uani 1 1 d . .
O4 O 0.4265(2) 0.22033(8) 0.19295(6) 0.0388(3) Uani 1 1 d . .
C14 C 0.4982(3) 0.29779(13) 0.17233(11) 0.0479(5) Uani 1 1 d . .
H14A H 0.4308 0.3417 0.1914 0.072 Uiso 1 1 calc R U
H14B H 0.4918 0.3016 0.1260 0.072 Uiso 1 1 calc R U
H14C H 0.6200 0.3019 0.1858 0.072 Uiso 1 1 calc R U

loop_
_atom_site_aniso_label
_atom_site_aniso_U_11
_atom_site_aniso_U_22
_atom_site_aniso_U_33
_atom_site_aniso_U_23
_atom_site_aniso_U_13
_atom_site_aniso_U_12
C1 0.0218(8) 0.0205(7) 0.0209(7) -0.0012(6) 0.0023(6) -0.0018(6)
O1 0.0406(7) 0.0227(6) 0.0285(6) -0.0012(5) 0.0056(5) 0.0063(5)
C2 0.0199(7) 0.0197(7) 0.0177(7) -0.0005(5) 0.0016(6) -0.0012(6)
C3 0.0209(7) 0.0205(7) 0.0219(7) 0.0030(6) -0.0005(6) -0.0019(6)
C4 0.0316(9) 0.0269(8) 0.0169(7) 0.0014(6) -0.0013(6) -0.0036(7)
C5 0.0297(9) 0.0258(8) 0.0211(8) -0.0038(6) 0.0064(7) -0.0032(7)
C6 0.0206(8) 0.0190(7) 0.0262(8) -0.0001(6) 0.0039(6) 0.0009(6)
C7 0.0209(7) 0.0214(7) 0.0197(7) 0.0008(6) 0.0003(6) -0.0006(6)
O2 0.0362(7) 0.0244(6) 0.0277(6) 0.0031(5) -0.0046(5) 0.0069(5)
Br1 0.03401(12) 0.02682(10) 0.04259(12) -0.00017(7) 0.00545(8) 0.01116(7)
C8 0.0261(8) 0.0248(8) 0.0187(7) -0.0026(6) 0.0041(6) 0.0015(6)
C9 0.0350(9) 0.0245(8) 0.0229(8) -0.0026(6) 0.0039(7) -0.0036(7)
N1 0.0453(10) 0.0308(8) 0.0206(7) -0.0055(6) 0.0001(6) -0.0059(7)
C10 0.0382(10) 0.0311(9) 0.0189(7) -0.0016(6) 0.0021(7) -0.0023(7)
C11 0.0276(9) 0.0241(8) 0.0216(7) -0.0005(6) 0.0039(6) -0.0005(6)
C12 0.0297(9) 0.0246(8) 0.0181(7) -0.0038(6) 0.0020(6) -0.0008(7)
C13 0.0332(10) 0.0285(8) 0.0250(8) 0.0024(7) 0.0006(7) -0.0011(7)
O3 0.0912(13) 0.0366(8) 0.0311(7) -0.0023(6) -0.0048(8) -0.0250(8)
O4 0.0580(9) 0.0321(7) 0.0263(7) 0.0062(5) 0.0017(6) -0.0109(6)
C14 0.0652(15) 0.0364(11) 0.0421(11) 0.0164(9) -0.0036(11) -0.0115(10)

loop_
_atom_type_symbol
_atom_type_description
_atom_type_scat_dispersion_real
_atom_type_scat_dispersion_imag
_atom_type_scat_source
C C 0.0033 0.0016 'International Tables Vol C Tables 4.2.6.8 and 6.1.1.4'
H H 0.0000 0.0000 'International Tables Vol C Tables 4.2.6.8 and 6.1.1.4'
N N 0.0061 0.0033 'International Tables Vol C Tables 4.2.6.8 and 6.1.1.4'
O O 0.0106 0.0060 'International Tables Vol C Tables 4.2.6.8 and 6.1.1.4'
Br Br -0.2901 2.4595 'International Tables Vol C Tables 4.2.6.8 and 6.1.1.4'

loop_
_geom_angle_atom_site_label_1
_geom_angle_atom_site_label_2
_geom_angle_atom_site_label_3
_geom_angle
_geom_angle_site_symmetry_1
O1 C1 C2 121.40(14) 1
O1 C1 C2 121.40(14) .
O1 C1 C8 118.11(14) 1
O1 C1 C8 118.11(14) .
C2 C1 C8 120.48(14) .
C7 C2 C3 118.84(14) .
C7 C2 C1 121.66(14) .
C3 C2 C1 119.49(14) .
O2 C3 C4 117.34(14) .
O2 C3 C2 122.78(14) .
C4 C3 C2 119.86(14) .
C5 C4 C3 120.45(15) .
C5 C4 H4 119.8 .
C3 C4 H4 119.8 .
C4 C5 C6 119.71(15) .
C4 C5 H5 120.1 .
C6 C5 H5 120.1 .
C7 C6 C5 120.86(15) .
C7 C6 Br1 120.04(12) .
C5 C6 Br1 119.10(12) .
C6 C7 C2 120.08(14) .
C6 C7 H7 120.0 .
C2 C7 H7 120.0 .
C3 O2 H2 109.5 .
C12 C8 C9 118.42(15) .
C12 C8 C1 123.03(14) .
C9 C8 C1 118.28(15) .
N1 C9 C8 123.74(16) .
N1 C9 H9 118.1 .
C8 C9 H9 118.1 .
C10 N1 C9 116.99(15) .
N1 C10 C11 123.70(16) .
N1 C10 H10 118.2 .
C11 C10 H10 118.2 .
C12 C11 C10 118.51(15) .
C12 C11 C13 119.44(15) .
C10 C11 C13 122.04(15) .
C8 C12 C11 118.61(15) .
C8 C12 H12 120.7 .
C11 C12 H12 120.7 .
O3 C13 O4 124.00(17) .
O3 C13 C11 123.93(17) .
O4 C13 C11 112.06(15) .
C13 O4 C14 116.06(15) .
O4 C14 H14A 109.5 .
O4 C14 H14B 109.5 .
H14A C14 H14B 109.5 .
O4 C14 H14C 109.5 .
H14A C14 H14C 109.5 .
H14B C14 H14C 109.5 .

loop_
_geom_bond_atom_site_label_1
_geom_bond_atom_site_label_2
_geom_bond_distance
_geom_bond_site_symmetry_2
C1 O1 1.2260(19) 1
C1 O1 1.2260(19) .
C1 C2 1.470(2) .
C1 C8 1.497(2) .
O1 O1 0.000(4) 1
C2 C7 1.403(2) .
C2 C3 1.407(2) .
C3 O2 1.3509(19) .
C3 C4 1.393(2) .
C4 C5 1.377(2) .
C4 H4 0.9400 .
C5 C6 1.391(2) .
C5 H5 0.9400 .
C6 C7 1.376(2) .
C6 Br1 1.8890(16) .
C7 H7 0.9400 .
O2 H2 0.8300 .
C8 C12 1.386(2) .
C8 C9 1.393(2) .
C9 N1 1.336(2) .
C9 H9 0.9400 .
N1 C10 1.336(2) .
C10 C11 1.391(2) .
C10 H10 0.9400 .
C11 C12 1.389(2) .
C11 C13 1.491(2) .
C12 H12 0.9400 .
C13 O3 1.195(2) .
C13 O4 1.326(2) .
O4 C14 1.449(2) .
C14 H14A 0.9700 .
C14 H14B 0.9700 .
C14 H14C 0.9700 .

loop_
_geom_hbond_atom_site_label_D
_geom_hbond_atom_site_label_H
_geom_hbond_atom_site_label_A
_geom_hbond_distance_DH
_geom_hbond_distance_HA
_geom_hbond_distance_DA
_geom_hbond_angle_DHA
_geom_hbond_site_symmetry_A
O2 H2 O1 0.83 1.88 2.6002(17) 144.6 1

loop_
_geom_torsion_atom_site_label_1
_geom_torsion_atom_site_label_2
_geom_torsion_atom_site_label_3
_geom_torsion_atom_site_label_4
_geom_torsion
_geom_torsion_site_symmetry_1
_geom_torsion_site_symmetry_4
C2 C1 O1 O1 0.00(6) . 1
C8 C1 O1 O1 0.00(4) . 1
O1 C1 C2 C7 -163.79(16) 1 .
O1 C1 C2 C7 -163.79(16) . .
C8 C1 C2 C7 17.5(2) . .
O1 C1 C2 C3 15.1(2) 1 .
O1 C1 C2 C3 15.1(2) . .
C8 C1 C2 C3 -163.68(15) . .
C7 C2 C3 O2 176.04(15) . .
C1 C2 C3 O2 -2.8(2) . .
C7 C2 C3 C4 -5.0(2) . .
C1 C2 C3 C4 176.14(15) . .
O2 C3 C4 C5 -176.89(15) . .
C2 C3 C4 C5 4.1(2) . .
C3 C4 C5 C6 -0.2(3) . .
C4 C5 C6 C7 -2.7(3) . .
C4 C5 C6 Br1 177.75(13) . .
C5 C6 C7 C2 1.7(2) . .
Br1 C6 C7 C2 -178.74(12) . .
C3 C2 C7 C6 2.1(2) . .
C1 C2 C7 C6 -179.04(15) . .
O1 C1 C8 C12 -130.04(18) 1 .
O1 C1 C8 C12 -130.04(18) . .
C2 C1 C8 C12 48.7(2) . .
O1 C1 C8 C9 44.0(2) 1 .
O1 C1 C8 C9 44.0(2) . .
C2 C1 C8 C9 -137.26(16) . .
C12 C8 C9 N1 -0.9(3) . .
C1 C8 C9 N1 -175.18(17) . .
C8 C9 N1 C10 1.7(3) . .
C9 N1 C10 C11 -0.8(3) . .
N1 C10 C11 C12 -0.9(3) . .
N1 C10 C11 C13 178.17(18) . .
C9 C8 C12 C11 -0.9(2) . .
C1 C8 C12 C11 173.12(15) . .
C10 C11 C12 C8 1.7(3) . .
C13 C11 C12 C8 -177.40(16) . .
C12 C11 C13 O3 -6.0(3) . .
C10 C11 C13 O3 174.9(2) . .
C12 C11 C13 O4 173.11(16) . .
C10 C11 C13 O4 -6.0(3) . .
O3 C13 O4 C14 -0.8(3) . .
C11 C13 O4 C14 -179.94(17) . .
